data_7018697
loop_
_publ_author_name
'Thirumurugan, A.'
'Li, Wei'
'Cheetham, Anthony K.'

_publ_section_title
;
 Bismuth 2,6-pyridinedicarboxylates: Assembly of molecular units into
 coordination polymers, CO(2) sorption and photoluminescence.
;
_journal_issue 14
_journal_name_full 'Dalton transactions (Cambridge, England : 2003)'
_journal_page_first 4126
_journal_page_last 4134
_journal_paper_doi 10.1039/c2dt12330d
_journal_volume 41
_journal_year 2012
_chemical_formula_sum 'C27 H37 Bi N6 O14'
_chemical_formula_weight 878.61
_chemical_name_systematic
;
?
;
_space_group_IT_number 60
_symmetry_cell_setting orthorhombic
_symmetry_space_group_name_Hall '-P 2n 2ab'
_symmetry_space_group_name_H-M 'P b c n'
_atom_sites_solution_hydrogens geom
_atom_sites_solution_primary direct
_atom_sites_solution_secondary difmap
_audit_creation_method SHELXL-97
_cell_angle_alpha 90.00
_cell_angle_beta 90.00
_cell_angle_gamma 90.00
_cell_formula_units_Z 4
_cell_length_a 16.7930(3)
_cell_length_b 10.5974(2)
_cell_length_c 18.5857(4)
_cell_measurement_temperature 120(2)
_cell_volume 3307.55(11)
_computing_cell_refinement
;
CrysAlisPro, Agilent Technologies,
Version 1.171.35.11 (release 16-05-2011 CrysAlis171 .NET)
(compiled May 16 2011,17:55:39)
;
_computing_data_collection
;
CrysAlisPro, Agilent Technologies,
Version 1.171.35.11 (release 16-05-2011 CrysAlis171 .NET)
(compiled May 16 2011,17:55:39)
;
_computing_data_reduction
;
CrysAlisPro, Agilent Technologies,
Version 1.171.35.11 (release 16-05-2011 CrysAlis171 .NET)
(compiled May 16 2011,17:55:39)
;
_computing_structure_refinement 'SHELXL-97 (Sheldrick, 1997)'
_computing_structure_solution 'SHELXL-97 (Sheldrick, 1997)'
_diffrn_ambient_temperature 120(2)
_diffrn_detector_area_resol_mean 16.1183
_diffrn_measured_fraction_theta_full 0.997
_diffrn_measured_fraction_theta_max 0.997
_diffrn_measurement_device_type 'Xcalibur, Eos, Gemini ultra'
_diffrn_measurement_method '\w scans'
_diffrn_radiation_monochromator mirror
_diffrn_radiation_source 'Enhance Ultra (Cu) X-ray Source'
_diffrn_radiation_type CuK\a
_diffrn_radiation_wavelength 1.54184
_diffrn_reflns_av_R_equivalents 0.0324
_diffrn_reflns_av_sigmaI/netI 0.0170
_diffrn_reflns_limit_h_max 20
_diffrn_reflns_limit_h_min -20
_diffrn_reflns_limit_k_max 12
_diffrn_reflns_limit_k_min -9
_diffrn_reflns_limit_l_max 22
_diffrn_reflns_limit_l_min -22
_diffrn_reflns_number 22185
_diffrn_reflns_theta_full 71.19
_diffrn_reflns_theta_max 71.19
_diffrn_reflns_theta_min 4.76
_exptl_absorpt_coefficient_mu 11.132
_exptl_absorpt_correction_T_max 0.515
_exptl_absorpt_correction_T_min 0.348
_exptl_absorpt_correction_type multi-scan
_exptl_absorpt_process_details
;
CrysAlisPro, Agilent Technologies,
Version 1.171.35.11 (release 16-05-2011 CrysAlis171 .NET)
(compiled May 16 2011,17:55:39)
Empirical absorption correction using spherical harmonics,
implemented in SCALE3 ABSPACK scaling algorithm.
;
_exptl_crystal_colour Colourless
_exptl_crystal_density_diffrn 1.764
_exptl_crystal_density_method 'not measured'
_exptl_crystal_description Block
_exptl_crystal_F_000 1744
_exptl_crystal_size_max 0.12
_exptl_crystal_size_mid 0.09
_exptl_crystal_size_min 0.06
_refine_diff_density_max 0.914
_refine_diff_density_min -2.021
_refine_diff_density_rms 0.115
_refine_ls_extinction_method none
_refine_ls_goodness_of_fit_ref 1.206
_refine_ls_hydrogen_treatment mixed
_refine_ls_matrix_type full
_refine_ls_number_parameters 246
_refine_ls_number_reflns 3193
_refine_ls_number_restraints 4
_refine_ls_restrained_S_all 1.206
_refine_ls_R_factor_all 0.0478
_refine_ls_R_factor_gt 0.0377
_refine_ls_shift/su_max 0.000
_refine_ls_shift/su_mean 0.000
_refine_ls_structure_factor_coef Fsqd
_refine_ls_weighting_details 'calc w=1/[\s^2^(Fo^2^)+(0.0304P)^2^+18.1416P] where P=(Fo^2^+2Fc^2^)/3'
_refine_ls_weighting_scheme calc
_refine_ls_wR_factor_gt 0.0888
_refine_ls_wR_factor_ref 0.0943
_reflns_number_gt 2577
_reflns_number_total 3193
_reflns_threshold_expression >2sigma(I)
_cod_data_source_file c2dt12330d.txt
_cod_data_source_block compound2
_cod_original_sg_symbol_H-M Pbcn
_cod_database_code 7018697

loop_
_symmetry_equiv_pos_as_xyz
'x, y, z'
'-x+1/2, -y+1/2, z+1/2'
'x+1/2, -y+1/2, -z'
'-x, y, -z+1/2'
'-x, -y, -z'
'x-1/2, y-1/2, -z-1/2'
'-x-1/2, y-1/2, z'
'x, -y, z-1/2'

loop_
_atom_site_label
_atom_site_type_symbol
_atom_site_fract_x
_atom_site_fract_y
_atom_site_fract_z
_atom_site_U_iso_or_equiv
_atom_site_adp_type
_atom_site_occupancy
_atom_site_symmetry_multiplicity
_atom_site_calc_flag
_atom_site_refinement_flags
_atom_site_disorder_assembly
_atom_site_disorder_group
C1 C 0.1593(4) 0.6183(5) 0.1396(4) 0.0382(15) Uani 1 1 d . . .
C2 C 0.1827(4) 0.7212(6) 0.1911(4) 0.0381(15) Uani 1 1 d . . .
C3 C 0.2545(4) 0.7874(7) 0.1859(4) 0.0447(18) Uani 1 1 d . . .
C4 C 0.2710(4) 0.8823(7) 0.2359(3) 0.0442(19) Uani 1 1 d . . .
H4 H 0.3186 0.9270 0.2338 0.053 Uiso 1 1 calc R . .
C5 C 0.2163(4) 0.9082(7) 0.2875(4) 0.0481(19) Uani 1 1 d . . .
H5 H 0.2258 0.9720 0.3208 0.058 Uiso 1 1 calc R . .
C6 C 0.1460(4) 0.8392(6) 0.2905(4) 0.0365(15) Uani 1 1 d . . .
C7 C 0.0832(4) 0.8595(5) 0.3477(4) 0.0363(15) Uani 1 1 d . . .
C11 C 0.0857(3) 0.4058(5) 0.3534(3) 0.0302(13) Uani 1 1 d . . .
C12 C 0.0405(3) 0.3240(5) 0.3004(3) 0.0241(11) Uani 1 1 d . . .
C13 C 0.0424(4) 0.1946(6) 0.3023(4) 0.0392(15) Uani 1 1 d . . .
H13 H 0.0712 0.1522 0.3375 0.047 Uiso 1 1 calc R . .
C14 C 0.0000 0.1283(8) 0.2500 0.052(3) Uani 1 2 d S . .
H14 H 0.0000 0.0405 0.2500 0.062 Uiso 1 2 calc SR . .
C21 C 0.0934(5) 0.3610(8) 0.0068(4) 0.059(2) Uani 1 1 d . . .
H21A H 0.0653 0.3313 -0.0349 0.089 Uiso 1 1 calc R . .
H21B H 0.0592 0.4151 0.0344 0.089 Uiso 1 1 calc R . .
H21C H 0.1093 0.2903 0.0358 0.089 Uiso 1 1 calc R . .
C22 C 0.2308(5) 0.3522(8) -0.0398(4) 0.065(3) Uani 1 1 d . . .
H22A H 0.2444 0.2932 -0.0025 0.098 Uiso 1 1 calc R . .
H22B H 0.2760 0.4046 -0.0501 0.098 Uiso 1 1 calc R . .
H22C H 0.2157 0.3070 -0.0824 0.098 Uiso 1 1 calc R . .
C31 C 0.0754(10) 0.8373(12) 0.0243(9) 0.029(4) Uiso 0.50 1 d PD A 1
H31A H 0.0558 0.8006 -0.0194 0.044 Uiso 0.50 1 calc PR A 1
H31B H 0.0631 0.7828 0.0641 0.044 Uiso 0.50 1 calc PR A 1
H31C H 0.1320 0.8480 0.0210 0.044 Uiso 0.50 1 calc PR A 1
C32 C 0.0943(7) 1.0125(13) 0.0890(7) 0.035(3) Uani 0.50 1 d PD A 1
H32A H 0.1467 1.0146 0.0685 0.053 Uiso 0.50 1 calc PR A 1
H32B H 0.0945 0.9597 0.1310 0.053 Uiso 0.50 1 calc PR A 1
H32C H 0.0786 1.0965 0.1023 0.053 Uiso 0.50 1 calc PR A 1
N1 N 0.1306(3) 0.7488(4) 0.2426(3) 0.0317(11) Uani 1 1 d . . .
N2 N 0.0000 0.3864(6) 0.2500 0.0243(13) Uani 1 2 d S . .
N3 N 0.1641(4) 0.4314(7) -0.0158(3) 0.0512(16) Uani 1 1 d D . .
N4 N 0.0374(5) 0.9613(8) 0.0356(5) 0.029(2) Uani 0.50 1 d PD A 1
H4A H -0.0121 0.9540 0.0538 0.035 Uiso 0.50 1 calc PR A 1
H4B H 0.0361 1.0076 -0.0049 0.035 Uiso 0.50 1 calc PR A 1
O1 O 0.0933(2) 0.5649(4) 0.1502(2) 0.0351(10) Uani 1 1 d . . .
O2 O 0.2084(3) 0.5913(5) 0.0912(3) 0.0498(12) Uani 1 1 d . . .
O3 O 0.0197(2) 0.7959(4) 0.3408(3) 0.0471(13) Uani 1 1 d . . .
O4 O 0.0983(3) 0.9367(4) 0.3961(3) 0.0433(11) Uani 1 1 d . . .
O5 O 0.0900(2) 0.5230(4) 0.3389(2) 0.0348(10) Uani 1 1 d . . .
O6 O 0.1167(3) 0.3525(4) 0.4060(3) 0.0430(11) Uani 1 1 d . . .
Bi1A Bi 0.0000 0.62870(2) 0.2500 0.02819(11) Uani 1 2 d S . .
O8 O 0.1220(6) 1.0752(11) 0.0789(6) 0.051(3) Uani 0.50 1 d P B 2
O7 O 0.0599(7) 0.8356(10) 0.0124(6) 0.036(3) Uiso 0.50 1 d P C 2
H3 H 0.279(4) 0.771(7) 0.151(4) 0.043 Uiso 1 1 d . . .
H3A H 0.151(5) 0.487(6) -0.054(3) 0.06(2) Uiso 1 1 d D . .
H3B H 0.178(5) 0.476(7) 0.027(3) 0.07(3) Uiso 1 1 d D . .

loop_
_atom_site_aniso_label
_atom_site_aniso_U_11
_atom_site_aniso_U_22
_atom_site_aniso_U_33
_atom_site_aniso_U_23
_atom_site_aniso_U_13
_atom_site_aniso_U_12
C1 0.025(3) 0.025(3) 0.064(4) 0.015(3) -0.002(3) 0.008(2)
C2 0.027(3) 0.027(3) 0.061(4) 0.018(3) -0.008(3) 0.002(2)
C3 0.024(3) 0.052(4) 0.058(5) 0.028(4) -0.010(3) -0.007(3)
C4 0.034(3) 0.053(4) 0.045(4) 0.030(3) -0.014(3) -0.029(3)
C5 0.044(4) 0.044(4) 0.057(4) 0.020(3) -0.022(4) -0.023(3)
C6 0.026(3) 0.022(3) 0.062(4) 0.015(3) -0.014(3) -0.006(2)
C7 0.026(3) 0.017(3) 0.066(4) 0.012(3) -0.016(3) 0.000(2)
C11 0.021(3) 0.030(3) 0.039(3) -0.012(3) -0.003(2) 0.003(2)
C12 0.023(3) 0.022(3) 0.027(3) -0.001(2) -0.004(2) -0.001(2)
C13 0.055(4) 0.025(3) 0.038(3) 0.009(3) -0.014(3) 0.001(3)
C14 0.087(8) 0.016(4) 0.052(6) 0.000 -0.041(6) 0.000
C21 0.061(5) 0.070(5) 0.047(4) -0.023(4) -0.015(4) -0.008(4)
C22 0.064(5) 0.082(6) 0.049(4) -0.028(4) -0.019(4) 0.027(5)
C32 0.032(7) 0.037(8) 0.037(7) 0.005(6) -0.006(6) -0.009(6)
N1 0.023(2) 0.020(2) 0.052(3) 0.011(2) -0.008(2) 0.0029(19)
N2 0.021(3) 0.022(3) 0.031(3) 0.000 -0.002(3) 0.000
N3 0.057(4) 0.069(4) 0.027(3) 0.020(3) -0.001(3) 0.021(3)
N4 0.030(5) 0.034(5) 0.024(5) 0.006(4) 0.002(4) 0.002(4)
O1 0.021(2) 0.027(2) 0.057(3) 0.005(2) 0.0033(19) -0.0011(16)
O2 0.031(2) 0.042(3) 0.076(4) 0.007(3) 0.014(2) -0.002(2)
O3 0.025(2) 0.023(2) 0.093(4) -0.011(2) -0.004(2) -0.0037(17)
O4 0.036(2) 0.024(2) 0.070(3) -0.002(2) -0.013(2) -0.0065(19)
O5 0.025(2) 0.024(2) 0.055(3) -0.0142(19) -0.0023(19) 0.0002(17)
O6 0.046(3) 0.038(2) 0.045(3) -0.014(2) -0.023(2) 0.008(2)
Bi1A 0.01780(16) 0.01469(15) 0.0521(2) 0.000 -0.00650(14) 0.000
O8 0.039(6) 0.045(6) 0.068(7) -0.012(6) -0.010(5) -0.004(5)

loop_
_atom_type_symbol
_atom_type_description
_atom_type_scat_dispersion_real
_atom_type_scat_dispersion_imag
_atom_type_scat_source
C C 0.0181 0.0091 'International Tables Vol C Tables 4.2.6.8 and 6.1.1.4'
H H 0.0000 0.0000 'International Tables Vol C Tables 4.2.6.8 and 6.1.1.4'
N N 0.0311 0.0180 'International Tables Vol C Tables 4.2.6.8 and 6.1.1.4'
O O 0.0492 0.0322 'International Tables Vol C Tables 4.2.6.8 and 6.1.1.4'
Bi Bi -4.0111 8.9310 'International Tables Vol C Tables 4.2.6.8 and 6.1.1.4'

loop_
_geom_angle_atom_site_label_1
_geom_angle_atom_site_label_2
_geom_angle_atom_site_label_3
_geom_angle
_geom_angle_site_symmetry_1
_geom_angle_site_symmetry_3
O2 C1 O1 126.0(7) . .
O2 C1 C2 116.8(6) . .
O1 C1 C2 117.2(6) . .
N1 C2 C3 120.4(7) . .
N1 C2 C1 116.6(5) . .
C3 C2 C1 123.0(7) . .
C4 C3 C2 119.1(7) . .
C4 C3 H3 127(6) . .
C2 C3 H3 114(6) . .
C5 C4 C3 118.8(6) . .
C5 C4 H4 120.6 . .
C3 C4 H4 120.6 . .
C4 C5 C6 119.8(7) . .
C4 C5 H5 120.1 . .
C6 C5 H5 120.1 . .
N1 C6 C5 121.1(7) . .
N1 C6 C7 115.9(5) . .
C5 C6 C7 123.0(7) . .
O4 C7 O3 126.5(7) . .
O4 C7 C6 117.5(5) . .
O3 C7 C6 116.0(6) . .
O6 C11 O5 125.9(6) . .
O6 C11 C12 117.4(5) . .
O5 C11 C12 116.7(5) . .
N2 C12 C13 121.7(5) . .
N2 C12 C11 115.4(5) . .
C13 C12 C11 122.9(5) . .
C12 C13 C14 118.3(6) . .
C12 C13 H13 120.8 . .
C14 C13 H13 120.8 . .
C13 C14 C13 119.4(8) . 4
C13 C14 H14 120.3 . .
C13 C14 H14 120.3 4 .
N3 C21 H21A 109.5 . .
N3 C21 H21B 109.5 . .
H21A C21 H21B 109.5 . .
N3 C21 H21C 109.5 . .
H21A C21 H21C 109.5 . .
H21B C21 H21C 109.5 . .
N3 C22 H22A 109.5 . .
N3 C22 H22B 109.5 . .
H22A C22 H22B 109.5 . .
N3 C22 H22C 109.5 . .
H22A C22 H22C 109.5 . .
H22B C22 H22C 109.5 . .
C2 N1 C6 120.8(5) . .
C2 N1 Bi1A 119.8(4) . .
C6 N1 Bi1A 119.4(4) . .
C12 N2 C12 120.5(7) . 4
C12 N2 Bi1A 119.7(3) . .
C12 N2 Bi1A 119.7(3) 4 .
C21 N3 C22 114.5(7) . .
C21 N3 H3A 110(5) . .
C22 N3 H3A 108(5) . .
C21 N3 H3B 102(5) . .
C22 N3 H3B 110(5) . .
H3A N3 H3B 112(7) . .
C31 N4 C32 98.2(10) . .
C31 N4 H4A 112.1 . .
C32 N4 H4A 112.1 . .
C31 N4 H4B 112.1 . .
C32 N4 H4B 112.1 . .
H4A N4 H4B 109.8 . .
C1 O1 Bi1A 122.7(4) . .
C7 O3 Bi1A 124.3(5) . .
C11 O5 Bi1A 122.8(4) . .
O3 Bi1A O3 88.3(2) . 4
O3 Bi1A O5 148.54(14) . 4
O3 Bi1A O5 77.82(14) 4 4
O3 Bi1A O5 77.82(14) . .
O3 Bi1A O5 148.54(14) 4 .
O5 Bi1A O5 126.84(17) 4 .
O3 Bi1A O1 76.84(15) . 4
O3 Bi1A O1 127.77(14) 4 4
O5 Bi1A O1 89.48(14) 4 4
O5 Bi1A O1 76.65(14) . 4
O3 Bi1A O1 127.77(14) . .
O3 Bi1A O1 76.84(15) 4 .
O5 Bi1A O1 76.65(14) 4 .
O5 Bi1A O1 89.48(14) . .
O1 Bi1A O1 148.88(18) 4 .
O3 Bi1A N1 64.01(16) . .
O3 Bi1A N1 73.70(14) 4 .
O5 Bi1A N1 135.22(15) 4 .
O5 Bi1A N1 74.84(14) . .
O1 Bi1A N1 135.30(16) 4 .
O1 Bi1A N1 63.76(15) . .
O3 Bi1A N1 73.70(14) . 4
O3 Bi1A N1 64.01(16) 4 4
O5 Bi1A N1 74.84(14) 4 4
O5 Bi1A N1 135.22(15) . 4
O1 Bi1A N1 63.76(15) 4 4
O1 Bi1A N1 135.30(16) . 4
N1 Bi1A N1 119.9(2) . 4
O3 Bi1A N2 135.84(12) . .
O3 Bi1A N2 135.84(12) 4 .
O5 Bi1A N2 63.42(9) 4 .
O5 Bi1A N2 63.42(9) . .
O1 Bi1A N2 74.44(9) 4 .
O1 Bi1A N2 74.44(9) . .
N1 Bi1A N2 120.07(10) . .
N1 Bi1A N2 120.07(10) 4 .

loop_
_geom_bond_atom_site_label_1
_geom_bond_atom_site_label_2
_geom_bond_distance
_geom_bond_site_symmetry_2
C1 O2 1.254(8) .
C1 O1 1.260(7) .
C1 C2 1.502(10) .
C2 N1 1.329(8) .
C2 C3 1.399(9) .
C3 C4 1.398(11) .
C3 H3 0.78(7) .
C4 C5 1.356(11) .
C4 H4 0.9300 .
C5 C6 1.390(8) .
C5 H5 0.9300 .
C6 N1 1.332(8) .
C6 C7 1.513(10) .
C7 O4 1.242(8) .
C7 O3 1.269(7) .
C11 O6 1.244(7) .
C11 O5 1.272(7) .
C11 C12 1.516(7) .
C12 N2 1.333(6) .
C12 C13 1.372(8) .
C13 C14 1.394(8) .
C13 H13 0.9300 .
C14 C13 1.394(8) 4
C14 H14 0.9300 .
C21 N3 1.464(10) .
C21 H21A 0.9600 .
C21 H21B 0.9600 .
C21 H21C 0.9600 .
C22 N3 1.470(9) .
C22 H22A 0.9600 .
C22 H22B 0.9600 .
C22 H22C 0.9600 .
C31 N4 1.476(9) .
C31 H31A 0.9600 .
C31 H31B 0.9600 .
C31 H31C 0.9600 .
C32 N4 1.482(9) .
C32 H32A 0.9600 .
C32 H32B 0.9600 .
C32 H32C 0.9600 .
N1 Bi1A 2.540(5) .
N2 C12 1.333(6) 4
N2 Bi1A 2.568(6) .
N3 H3A 0.950(10) .
N3 H3B 0.950(10) .
N4 H4A 0.9000 .
N4 H4B 0.9000 .
O1 Bi1A 2.521(4) .
O3 Bi1A 2.469(5) .
O5 Bi1A 2.504(4) .
Bi1A O3 2.469(5) 4
Bi1A O5 2.504(4) 4
Bi1A O1 2.521(4) 4
Bi1A N1 2.540(5) 4
